data_7128575
loop_
_publ_author_name
'Pocock, Ian A.'
'Alotaibi, Alya M.'
'Jagdev, Kesar'
'Prior, Connor'
'Burgess, Gregory R.'
'Male, Louise'
'Grainger, Richard S.'

_publ_section_title
;
 Direct formation of 4,5-disubstituted carbazoles via regioselective
 dilithiation.
;
_journal_issue 59
_journal_name_full 'Chemical communications (Cambridge, England)'
_journal_page_first 7252
_journal_page_last 7255
_journal_paper_doi 10.1039/d1cc02892h
_journal_volume 57
_journal_year 2021
_chemical_formula_moiety 'C12 H7 N S2'
_chemical_formula_sum 'C12 H7 N S2'
_chemical_formula_weight 229.31
_space_group_crystal_system triclinic
_space_group_IT_number 2
_space_group_name_Hall '-P 1'
_space_group_name_H-M_alt 'P -1'
_atom_sites_solution_hydrogens mixed
_atom_sites_solution_primary dual
_audit_creation_date 2019-07-17
_audit_creation_method
;
Olex2 1.2
(compiled 2018.05.29 svn.r3508 for OlexSys, GUI svn.r5506)
;
_audit_update_record
;
2021-04-25 deposited with the CCDC.	2021-06-18 downloaded from the CCDC.
;
_cell_angle_alpha 92.683(4)
_cell_angle_beta 108.926(5)
_cell_angle_gamma 91.966(5)
_cell_formula_units_Z 4
_cell_length_a 9.3372(6)
_cell_length_b 10.5025(6)
_cell_length_c 10.6156(6)
_cell_measurement_reflns_used 4334
_cell_measurement_temperature 100.00(10)
_cell_measurement_theta_max 74.4420
_cell_measurement_theta_min 4.1720
_cell_volume 982.30(11)
_computing_cell_refinement 'CrysAlisPro 1.171.39.46 (Rigaku OD, 2018)'
_computing_data_collection 'CrysAlisPro 1.171.39.46 (Rigaku OD, 2018)'
_computing_data_reduction 'CrysAlisPro 1.171.39.46 (Rigaku OD, 2018)'
_computing_molecular_graphics 'Olex2 (Dolomanov et al., 2009)'
_computing_publication_material 'Olex2 (Dolomanov et al., 2009)'
_computing_structure_refinement 'ShelXL (Sheldrick, 2015)'
_computing_structure_solution 'ShelXT (Sheldrick, 2015)'
_diffrn_ambient_environment N~2~
_diffrn_ambient_temperature 100.00(10)
_diffrn_detector 'CCD plate'
_diffrn_detector_area_resol_mean 5.1768
_diffrn_detector_type Atlas
_diffrn_measured_fraction_theta_full 0.998
_diffrn_measured_fraction_theta_max 0.959
_diffrn_measurement_details
;
List of Runs (angles in degrees, time in seconds):

  # Type    Start    End  Width  t~exp~   \w     \q     \k     \f   Frames
#--------------------------------------------------------------------------
  1  \w   -113.00 -16.00   1.00    1.00    --  -42.56 -57.00 120.00   97
  2  \w    -86.00 -55.00   1.00    1.00    --  -42.56 125.00 -30.00   31
  3  \w    -65.00  30.00   1.00    1.00    --  -42.56  38.00  60.00   95
  4  \w    -61.00  25.00   1.00    1.00    --  -42.56  57.00 -90.00   86
  5  \w     40.00  65.00   1.00    1.89    --  106.63 -30.00  30.00   25
  6  \w     42.00 127.00   1.00    1.89    --  106.63 -30.00 -60.00   85
  7  \w     32.00 130.00   1.00    1.89    --  106.63 -30.00 120.00   98
  8  \w     36.00  86.00   1.00    1.89    --  106.63-125.00 120.00   50
  9  \w     36.00 130.00   1.00    1.89    --  106.63 -30.00-150.00   94
 10  \w     90.00 118.00   1.00    1.89    --  106.63-125.00 120.00   28
 11  \w    130.00 177.00   1.00    1.89    --  106.63  45.00 -90.00   47
 12  \w     95.00 123.00   1.00    1.89    --  106.63 -30.00  30.00   28
 13  \w     66.00 118.00   1.00    1.89    --  106.63-125.00 -90.00   52
 14  \w    143.00 175.00   1.00    1.89    --  106.63 125.00 150.00   32
 15  \w     98.00 123.00   1.00    1.89    --  106.63 125.00 150.00   25
 16  \w     40.00  94.00   1.00    1.89    --  106.63 -94.00-180.00   54
 17  \w    128.00 178.00   1.00    1.89    --  106.63 125.00-120.00   50
 18  \w     34.00 108.00   1.00    1.89    --  106.63 -77.00 -90.00   74
;
_diffrn_measurement_device 'four-circle diffractometer'
_diffrn_measurement_device_type 'SuperNova, Dual, Cu at home/near, Atlas'
_diffrn_measurement_method '\w scans'
_diffrn_orient_matrix_type 'CrysAlisPro convention (1999,Acta A55,543-557)'
_diffrn_orient_matrix_UB_11 -0.1436187000
_diffrn_orient_matrix_UB_12 0.0562210000
_diffrn_orient_matrix_UB_13 0.0163961000
_diffrn_orient_matrix_UB_21 0.0991179000
_diffrn_orient_matrix_UB_22 0.1018183000
_diffrn_orient_matrix_UB_23 0.1037296000
_diffrn_orient_matrix_UB_31 -0.0074735000
_diffrn_orient_matrix_UB_32 0.0899748000
_diffrn_orient_matrix_UB_33 -0.1122351000
_diffrn_radiation_monochromator mirror
_diffrn_radiation_probe x-ray
_diffrn_radiation_type CuK\a
_diffrn_radiation_wavelength 1.54184
_diffrn_reflns_av_R_equivalents 0.0234
_diffrn_reflns_av_unetI/netI 0.0301
_diffrn_reflns_Laue_measured_fraction_full 0.998
_diffrn_reflns_Laue_measured_fraction_max 0.959
_diffrn_reflns_limit_h_max 11
_diffrn_reflns_limit_h_min -10
_diffrn_reflns_limit_k_max 12
_diffrn_reflns_limit_k_min -9
_diffrn_reflns_limit_l_max 9
_diffrn_reflns_limit_l_min -13
_diffrn_reflns_number 6804
_diffrn_reflns_point_group_measured_fraction_full 0.998
_diffrn_reflns_point_group_measured_fraction_max 0.959
_diffrn_reflns_theta_full 67.684
_diffrn_reflns_theta_max 74.624
_diffrn_reflns_theta_min 4.220
_diffrn_source 'micro-focus sealed X-ray tube'
_diffrn_source_type 'SuperNova (Cu) X-ray Source'
_exptl_absorpt_coefficient_mu 4.559
_exptl_absorpt_correction_T_max 1.000
_exptl_absorpt_correction_T_min 0.816
_exptl_absorpt_correction_type gaussian
_exptl_absorpt_process_details
;
CrysAlisPro 1.171.39.46 (Rigaku Oxford Diffraction, 2018)
Numerical absorption correction based on gaussian integration over
			a multifaceted crystal model
Empirical absorption correction using spherical harmonics,
 implemented in SCALE3 ABSPACK scaling algorithm.
;
_exptl_crystal_colour yellow
_exptl_crystal_colour_primary yellow
_exptl_crystal_density_diffrn 1.551
_exptl_crystal_description block
_exptl_crystal_F_000 472
_exptl_crystal_size_max 0.18
_exptl_crystal_size_mid 0.141
_exptl_crystal_size_min 0.058
_refine_diff_density_max 0.369
_refine_diff_density_min -0.321
_refine_diff_density_rms 0.058
_refine_ls_extinction_method none
_refine_ls_goodness_of_fit_ref 1.047
_refine_ls_hydrogen_treatment mixed
_refine_ls_matrix_type full
_refine_ls_number_parameters 279
_refine_ls_number_reflns 3862
_refine_ls_number_restraints 0
_refine_ls_restrained_S_all 1.047
_refine_ls_R_factor_all 0.0335
_refine_ls_R_factor_gt 0.0292
_refine_ls_shift/su_max 0.001
_refine_ls_shift/su_mean 0.000
_refine_ls_structure_factor_coef Fsqd
_refine_ls_weighting_details 'w=1/[\s^2^(Fo^2^)+(0.0371P)^2^+0.4707P] where P=(Fo^2^+2Fc^2^)/3'
_refine_ls_weighting_scheme calc
_refine_ls_wR_factor_gt 0.0741
_refine_ls_wR_factor_ref 0.0776
_reflns_Friedel_coverage 0.000
_reflns_number_gt 3473
_reflns_number_total 3862
_reflns_threshold_expression 'I > 2\s(I)'
_cod_data_source_file d1cc02892h2.cif
_cod_data_source_block 10b
_cod_depositor_comments 'Adding full bibliography for 7128568--7128575.cif.'
_cod_original_cell_volume 982.30(10)
_cod_database_code 7128575
_shelx_shelxl_version_number 2018/3
_chemical_oxdiff_formula 'C12 H7 N1 S2'
_shelx_space_group_comment
;
The symmetry employed for this shelxl refinement is uniquely defined
by the following loop, which should always be used as a source of
symmetry information in preference to the above space-group names.
They are only intended as comments.
;
_reflns_odcompleteness_completeness 99.94
_reflns_odcompleteness_iscentric 1
_reflns_odcompleteness_theta 66.97
_olex2_refinement_description
;
1. Fixed Uiso
 At 1.2 times of:
  All C(H) groups
2.a Aromatic/amide H refined with riding coordinates:
 C1(H1), C2(H2), C3(H3), C6(H6), C7(H7), C8(H8), C101(H101), C102(H102),
 C103(H103), C106(H106), C107(H107), C108(H108)
;
_olex2_submission_special_instructions 'No special instructions were received'
_oxdiff_exptl_absorpt_empirical_details
;
Empirical correction (ABSPACK) includes:
- Absorption correction using spherical harmonics
- Frame scaling
;
_oxdiff_exptl_absorpt_empirical_full_max 1.435
_oxdiff_exptl_absorpt_empirical_full_min 0.810

loop_
_space_group_symop_operation_xyz
'x, y, z'
'-x, -y, -z'

loop_
_atom_site_label
_atom_site_type_symbol
_atom_site_fract_x
_atom_site_fract_y
_atom_site_fract_z
_atom_site_U_iso_or_equiv
_atom_site_adp_type
_atom_site_occupancy
_atom_site_site_symmetry_order
_atom_site_calc_flag
_atom_site_refinement_flags_posn
_atom_site_refinement_flags_adp
_atom_site_refinement_flags_occupancy
_atom_site_disorder_assembly
_atom_site_disorder_group
C1 C 0.2010(2) 1.02013(17) 0.68057(18) 0.0198(4) Uani 1 1 d . . . . .
H1 H 0.201846 1.084044 0.623037 0.024 Uiso 1 1 calc R . . . .
C2 C 0.0666(2) 0.97010(18) 0.69106(18) 0.0211(4) Uani 1 1 d . . . . .
H2 H -0.023947 0.999910 0.636698 0.025 Uiso 1 1 calc R . . . .
C3 C 0.0600(2) 0.87625(17) 0.77992(18) 0.0189(4) Uani 1 1 d . . . . .
H3 H -0.032658 0.846623 0.785371 0.023 Uiso 1 1 calc R . . . .
C4 C 0.19460(19) 0.82874(16) 0.85932(16) 0.0149(3) Uani 1 1 d . . . . .
C5 C 0.5353(2) 0.74874(16) 1.00180(17) 0.0154(3) Uani 1 1 d . . . . .
C6 C 0.6907(2) 0.73851(17) 1.05405(18) 0.0195(4) Uani 1 1 d . . . . .
H6 H 0.730868 0.677838 1.115151 0.023 Uiso 1 1 calc R . . . .
C7 C 0.7869(2) 0.82134(18) 1.01333(19) 0.0217(4) Uani 1 1 d . . . . .
H7 H 0.891094 0.813617 1.048779 0.026 Uiso 1 1 calc R . . . .
C8 C 0.7336(2) 0.91397(17) 0.92275(19) 0.0201(4) Uani 1 1 d . . . . .
H8 H 0.799766 0.966097 0.896168 0.024 Uiso 1 1 calc R . . . .
C10 C 0.3356(2) 0.97069(16) 0.76004(17) 0.0157(3) Uani 1 1 d . . . . .
C11 C 0.32919(19) 0.87305(16) 0.84417(16) 0.0138(3) Uani 1 1 d . . . . .
C12 C 0.48058(19) 0.84370(16) 0.91422(16) 0.0138(3) Uani 1 1 d . . . . .
C13 C 0.5768(2) 0.92593(16) 0.87300(17) 0.0157(3) Uani 1 1 d . . . . .
N1 N 0.48662(18) 1.00284(14) 0.78045(15) 0.0174(3) Uani 1 1 d . . . . .
S1 S 0.21123(5) 0.73942(4) 1.00151(4) 0.01713(11) Uani 1 1 d . . . . .
S2 S 0.39961(5) 0.63296(4) 1.01717(4) 0.01799(11) Uani 1 1 d . . . . .
C101 C 0.7030(2) 0.48232(17) 0.35682(18) 0.0189(4) Uani 1 1 d . . . . .
H101 H 0.738211 0.409736 0.325445 0.023 Uiso 1 1 calc R . . . .
C102 C 0.8020(2) 0.57784(18) 0.43680(18) 0.0209(4) Uani 1 1 d . . . . .
H102 H 0.905591 0.568688 0.457169 0.025 Uiso 1 1 calc R . . . .
C103 C 0.7532(2) 0.68790(17) 0.48860(17) 0.0188(4) Uani 1 1 d . . . . .
H103 H 0.823514 0.748888 0.542929 0.023 Uiso 1 1 calc R . . . .
C104 C 0.5994(2) 0.70420(16) 0.45771(16) 0.0153(3) Uani 1 1 d . . . . .
C105 C 0.23575(19) 0.69254(16) 0.33964(16) 0.0144(3) Uani 1 1 d . . . . .
C106 C 0.0823(2) 0.66076(17) 0.28387(18) 0.0182(3) Uani 1 1 d . . . . .
H106 H 0.010947 0.717078 0.292776 0.022 Uiso 1 1 calc R . . . .
C107 C 0.0360(2) 0.54091(18) 0.21304(18) 0.0203(4) Uani 1 1 d . . . . .
H107 H -0.067249 0.519506 0.176500 0.024 Uiso 1 1 calc R . . . .
C108 C 0.1370(2) 0.45389(17) 0.19548(18) 0.0186(4) Uani 1 1 d . . . . .
H108 H 0.103382 0.377065 0.145598 0.022 Uiso 1 1 calc R . . . .
C110 C 0.5479(2) 0.50027(16) 0.32562(17) 0.0156(3) Uani 1 1 d . . . . .
C111 C 0.49890(19) 0.61202(16) 0.37382(16) 0.0141(3) Uani 1 1 d . . . . .
C112 C 0.33812(19) 0.60355(16) 0.32885(16) 0.0139(3) Uani 1 1 d . . . . .
C113 C 0.2915(2) 0.48607(16) 0.25565(17) 0.0155(3) Uani 1 1 d . . . . .
N101 N 0.42044(17) 0.42460(14) 0.25486(15) 0.0166(3) Uani 1 1 d . . . . .
S101 S 0.52184(5) 0.82140(4) 0.53996(4) 0.01790(11) Uani 1 1 d . . . . .
S102 S 0.31192(5) 0.85036(4) 0.39864(4) 0.01585(10) Uani 1 1 d . . . . .
H10A H 0.422(3) 0.351(3) 0.215(3) 0.035(7) Uiso 1 1 d . . . . .
H1A H 0.524(3) 1.061(3) 0.745(3) 0.034(7) Uiso 1 1 d . . . . .

loop_
_atom_site_aniso_label
_atom_site_aniso_U_11
_atom_site_aniso_U_22
_atom_site_aniso_U_33
_atom_site_aniso_U_23
_atom_site_aniso_U_13
_atom_site_aniso_U_12
C1 0.0261(10) 0.0177(8) 0.0156(8) 0.0027(7) 0.0062(7) 0.0048(7)
C2 0.0199(9) 0.0215(9) 0.0178(8) -0.0006(7) 0.0001(7) 0.0067(7)
C3 0.0144(8) 0.0202(8) 0.0202(8) -0.0041(7) 0.0041(7) -0.0016(6)
C4 0.0169(8) 0.0136(8) 0.0139(7) -0.0008(6) 0.0051(6) -0.0013(6)
C5 0.0168(8) 0.0154(8) 0.0139(8) -0.0022(6) 0.0054(6) 0.0014(6)
C6 0.0190(9) 0.0191(8) 0.0178(8) -0.0010(7) 0.0023(7) 0.0049(7)
C7 0.0138(8) 0.0236(9) 0.0255(9) -0.0079(7) 0.0045(7) 0.0028(7)
C8 0.0173(9) 0.0195(9) 0.0260(9) -0.0067(7) 0.0118(7) -0.0023(7)
C10 0.0202(9) 0.0141(8) 0.0146(8) -0.0016(6) 0.0086(6) -0.0007(6)
C11 0.0144(8) 0.0146(8) 0.0126(7) -0.0004(6) 0.0048(6) 0.0008(6)
C12 0.0149(8) 0.0134(7) 0.0140(7) -0.0034(6) 0.0068(6) -0.0002(6)
C13 0.0186(8) 0.0143(8) 0.0165(8) -0.0039(6) 0.0098(7) -0.0009(6)
N1 0.0215(8) 0.0153(7) 0.0194(7) 0.0028(6) 0.0121(6) -0.0004(6)
S1 0.0168(2) 0.0191(2) 0.0169(2) 0.00265(15) 0.00773(16) -0.00222(15)
S2 0.0209(2) 0.0146(2) 0.0184(2) 0.00390(15) 0.00597(16) 0.00036(15)
C101 0.0201(9) 0.0213(9) 0.0192(8) 0.0073(7) 0.0100(7) 0.0089(7)
C102 0.0149(8) 0.0272(9) 0.0222(9) 0.0104(7) 0.0069(7) 0.0044(7)
C103 0.0156(8) 0.0213(9) 0.0178(8) 0.0055(7) 0.0029(7) -0.0013(7)
C104 0.0176(8) 0.0149(8) 0.0136(8) 0.0042(6) 0.0048(6) 0.0009(6)
C105 0.0178(8) 0.0127(7) 0.0149(8) 0.0023(6) 0.0084(6) 0.0010(6)
C106 0.0171(8) 0.0188(8) 0.0211(9) 0.0056(7) 0.0087(7) 0.0032(7)
C107 0.0148(8) 0.0234(9) 0.0219(9) 0.0039(7) 0.0049(7) -0.0036(7)
C108 0.0209(9) 0.0156(8) 0.0188(8) 0.0009(6) 0.0063(7) -0.0036(7)
C110 0.0197(9) 0.0156(8) 0.0140(8) 0.0045(6) 0.0081(6) 0.0034(6)
C111 0.0164(8) 0.0154(8) 0.0116(7) 0.0035(6) 0.0055(6) 0.0015(6)
C112 0.0163(8) 0.0143(8) 0.0131(8) 0.0031(6) 0.0071(6) 0.0007(6)
C113 0.0186(9) 0.0140(8) 0.0160(8) 0.0042(6) 0.0081(6) 0.0023(6)
N101 0.0202(8) 0.0133(7) 0.0177(7) 0.0009(6) 0.0076(6) 0.0030(6)
S101 0.0223(2) 0.0150(2) 0.0149(2) -0.00130(15) 0.00428(16) 0.00062(16)
S102 0.0178(2) 0.01232(19) 0.0188(2) 0.00116(15) 0.00774(16) 0.00189(15)

loop_
_atom_type_symbol
_atom_type_description
_atom_type_scat_dispersion_real
_atom_type_scat_dispersion_imag
_atom_type_scat_source
C C 0.0181 0.0091 'International Tables Vol C Tables 4.2.6.8 and 6.1.1.4'
H H 0.0000 0.0000 'International Tables Vol C Tables 4.2.6.8 and 6.1.1.4'
N N 0.0311 0.0180 'International Tables Vol C Tables 4.2.6.8 and 6.1.1.4'
S S 0.3331 0.5567 'International Tables Vol C Tables 4.2.6.8 and 6.1.1.4'

loop_
_exptl_crystal_face_index_h
_exptl_crystal_face_index_k
_exptl_crystal_face_index_l
_exptl_crystal_face_perp_dist
-2 6 4 0.0719
-2 3 6 0.0757
0 -6 2 0.0578
2 0 -7 0.0593
2 2 -7 0.0577
6 0 0 0.0180
-5 0 -1 0.0343
1 4 -5 0.0762
5 1 -6 0.0484
-5 4 1 0.0613
-5 1 5 0.0656
3 -5 2 0.0460
-1 -1 7 0.0795
4 2 3 0.0394
-4 -5 1 0.0547
-1 2 -6 0.0542
-5 -3 3 0.0551
5 -1 2 0.0248

loop_
_geom_angle_atom_site_label_1
_geom_angle_atom_site_label_2
_geom_angle_atom_site_label_3
_geom_angle
_geom_angle_site_symmetry_1
_geom_angle_site_symmetry_3
_geom_angle_publ_flag
C2 C1 H1 121.3 . . ?
C2 C1 C10 117.32(16) . . ?
C10 C1 H1 121.3 . . ?
C1 C2 H2 118.3 . . ?
C1 C2 C3 123.34(17) . . ?
C3 C2 H2 118.3 . . ?
C2 C3 H3 120.6 . . ?
C4 C3 C2 118.81(17) . . ?
C4 C3 H3 120.6 . . ?
C3 C4 S1 124.23(14) . . ?
C11 C4 C3 118.27(16) . . ?
C11 C4 S1 116.29(13) . . ?
C6 C5 C12 118.41(16) . . ?
C6 C5 S2 124.03(13) . . ?
C12 C5 S2 116.73(13) . . ?
C5 C6 H6 120.5 . . ?
C5 C6 C7 119.07(16) . . ?
C7 C6 H6 120.5 . . ?
C6 C7 H7 118.4 . . ?
C8 C7 C6 123.10(17) . . ?
C8 C7 H7 118.4 . . ?
C7 C8 H8 121.2 . . ?
C7 C8 C13 117.52(17) . . ?
C13 C8 H8 121.2 . . ?
C1 C10 C11 119.52(16) . . ?
N1 C10 C1 132.53(16) . . ?
N1 C10 C11 107.87(15) . . ?
C4 C11 C10 122.53(16) . . ?
C4 C11 C12 129.69(16) . . ?
C10 C11 C12 107.47(15) . . ?
C5 C12 C11 130.15(16) . . ?
C5 C12 C13 122.44(16) . . ?
C13 C12 C11 107.28(15) . . ?
C8 C13 C12 119.40(16) . . ?
N1 C13 C8 132.76(16) . . ?
N1 C13 C12 107.76(15) . . ?
C10 N1 C13 109.60(14) . . ?
C10 N1 H1A 128.3(17) . . ?
C13 N1 H1A 122.1(17) . . ?
C4 S1 S2 103.29(6) . . ?
C5 S2 S1 102.86(6) . . ?
C102 C101 H101 121.5 . . ?
C102 C101 C110 116.96(17) . . ?
C110 C101 H101 121.5 . . ?
C101 C102 H102 118.4 . . ?
C101 C102 C103 123.27(17) . . ?
C103 C102 H102 118.4 . . ?
C102 C103 H103 120.4 . . ?
C104 C103 C102 119.22(17) . . ?
C104 C103 H103 120.4 . . ?
C103 C104 C111 118.27(16) . . ?
C103 C104 S101 123.79(14) . . ?
C111 C104 S101 117.09(13) . . ?
C106 C105 C112 118.74(16) . . ?
C106 C105 S102 123.75(13) . . ?
C112 C105 S102 116.53(13) . . ?
C105 C106 H106 120.7 . . ?
C105 C106 C107 118.66(17) . . ?
C107 C106 H106 120.7 . . ?
C106 C107 H107 118.4 . . ?
C108 C107 C106 123.16(17) . . ?
C108 C107 H107 118.4 . . ?
C107 C108 H108 121.3 . . ?
C107 C108 C113 117.36(16) . . ?
C113 C108 H108 121.3 . . ?
C101 C110 C111 119.89(16) . . ?
N101 C110 C101 132.43(17) . . ?
N101 C110 C111 107.65(15) . . ?
C104 C111 C110 122.30(16) . . ?
C104 C111 C112 129.93(16) . . ?
C110 C111 C112 107.62(15) . . ?
C105 C112 C111 130.29(16) . . ?
C105 C112 C113 122.18(16) . . ?
C113 C112 C111 107.33(15) . . ?
C108 C113 C112 119.74(16) . . ?
N101 C113 C108 132.31(17) . . ?
N101 C113 C112 107.89(15) . . ?
C110 N101 C113 109.50(15) . . ?
C110 N101 H10A 124.5(17) . . ?
C113 N101 H10A 126.0(17) . . ?
C104 S101 S102 103.23(6) . . ?
C105 S102 S101 103.57(6) . . ?

loop_
_geom_bond_atom_site_label_1
_geom_bond_atom_site_label_2
_geom_bond_distance
_geom_bond_site_symmetry_2
_geom_bond_publ_flag
C1 H1 0.9300 . ?
C1 C2 1.383(3) . ?
C1 C10 1.400(3) . ?
C2 H2 0.9300 . ?
C2 C3 1.409(3) . ?
C3 H3 0.9300 . ?
C3 C4 1.391(2) . ?
C4 C11 1.386(2) . ?
C4 S1 1.7814(17) . ?
C5 C6 1.385(2) . ?
C5 C12 1.391(2) . ?
C5 S2 1.7767(18) . ?
C6 H6 0.9300 . ?
C6 C7 1.409(3) . ?
C7 H7 0.9300 . ?
C7 C8 1.389(3) . ?
C8 H8 0.9300 . ?
C8 C13 1.398(3) . ?
C10 C11 1.403(2) . ?
C10 N1 1.382(2) . ?
C11 C12 1.420(2) . ?
C12 C13 1.408(2) . ?
C13 N1 1.383(2) . ?
N1 H1A 0.86(3) . ?
S1 S2 2.0819(6) . ?
C101 H101 0.9300 . ?
C101 C102 1.389(3) . ?
C101 C110 1.398(2) . ?
C102 H102 0.9300 . ?
C102 C103 1.409(3) . ?
C103 H103 0.9300 . ?
C103 C104 1.384(2) . ?
C104 C111 1.388(2) . ?
C104 S101 1.7814(18) . ?
C105 C106 1.383(2) . ?
C105 C112 1.387(2) . ?
C105 S102 1.7828(17) . ?
C106 H106 0.9300 . ?
C106 C107 1.414(3) . ?
C107 H107 0.9300 . ?
C107 C108 1.385(3) . ?
C108 H108 0.9300 . ?
C108 C113 1.397(2) . ?
C110 C111 1.408(2) . ?
C110 N101 1.383(2) . ?
C111 C112 1.418(2) . ?
C112 C113 1.403(2) . ?
C113 N101 1.388(2) . ?
N101 H10A 0.87(3) . ?
S101 S102 2.0883(6) . ?

loop_
_geom_hbond_atom_site_label_D
_geom_hbond_atom_site_label_H
_geom_hbond_atom_site_label_A
_geom_hbond_distance_DH
_geom_hbond_distance_HA
_geom_hbond_distance_DA
_geom_hbond_angle_DHA
_geom_hbond_site_symmetry_A
_geom_hbond_publ_flag
N1 H1A S102 0.86(3) 2.66(3) 3.4533(15) 155(2) 2_676 yes

loop_
_geom_torsion_atom_site_label_1
_geom_torsion_atom_site_label_2
_geom_torsion_atom_site_label_3
_geom_torsion_atom_site_label_4
_geom_torsion
_geom_torsion_site_symmetry_1
_geom_torsion_site_symmetry_2
_geom_torsion_site_symmetry_3
_geom_torsion_site_symmetry_4
_geom_torsion_publ_flag
C1 C2 C3 C4 -1.6(3) . . . . ?
C1 C10 C11 C4 -4.6(3) . . . . ?
C1 C10 C11 C12 -178.77(16) . . . . ?
C1 C10 N1 C13 178.23(19) . . . . ?
C2 C1 C10 C11 0.9(3) . . . . ?
C2 C1 C10 N1 -175.51(18) . . . . ?
C2 C3 C4 C11 -2.1(3) . . . . ?
C2 C3 C4 S1 164.87(14) . . . . ?
C3 C4 C11 C10 5.2(3) . . . . ?
C3 C4 C11 C12 177.92(17) . . . . ?
C3 C4 S1 S2 155.02(14) . . . . ?
C4 C11 C12 C5 11.4(3) . . . . ?
C4 C11 C12 C13 -172.56(17) . . . . ?
C5 C6 C7 C8 0.2(3) . . . . ?
C5 C12 C13 C8 -1.0(3) . . . . ?
C5 C12 C13 N1 176.28(15) . . . . ?
C6 C5 C12 C11 178.06(17) . . . . ?
C6 C5 C12 C13 2.6(3) . . . . ?
C6 C5 S2 S1 154.48(14) . . . . ?
C6 C7 C8 C13 1.4(3) . . . . ?
C7 C8 C13 C12 -1.0(2) . . . . ?
C7 C8 C13 N1 -177.46(18) . . . . ?
C8 C13 N1 C10 175.86(18) . . . . ?
C10 C1 C2 C3 2.1(3) . . . . ?
C10 C11 C12 C5 -174.98(17) . . . . ?
C10 C11 C12 C13 1.03(19) . . . . ?
C11 C4 S1 S2 -37.79(14) . . . . ?
C11 C10 N1 C13 1.54(19) . . . . ?
C11 C12 C13 C8 -177.36(15) . . . . ?
C11 C12 C13 N1 -0.10(19) . . . . ?
C12 C5 C6 C7 -2.1(3) . . . . ?
C12 C5 S2 S1 -36.14(14) . . . . ?
C12 C13 N1 C10 -0.89(19) . . . . ?
N1 C10 C11 C4 172.58(16) . . . . ?
N1 C10 C11 C12 -1.57(19) . . . . ?
S1 C4 C11 C10 -162.80(13) . . . . ?
S1 C4 C11 C12 9.9(3) . . . . ?
S2 C5 C6 C7 167.08(14) . . . . ?
S2 C5 C12 C11 8.1(3) . . . . ?
S2 C5 C12 C13 -167.42(13) . . . . ?
C101 C102 C103 C104 -1.0(3) . . . . ?
C101 C110 C111 C104 -3.2(2) . . . . ?
C101 C110 C111 C112 -179.11(15) . . . . ?
C101 C110 N101 C113 178.51(17) . . . . ?
C102 C101 C110 C111 0.7(2) . . . . ?
C102 C101 C110 N101 -177.01(17) . . . . ?
C102 C103 C104 C111 -1.4(2) . . . . ?
C102 C103 C104 S101 167.71(13) . . . . ?
C103 C104 C111 C110 3.5(2) . . . . ?
C103 C104 C111 C112 178.48(16) . . . . ?
C103 C104 S101 S102 155.44(13) . . . . ?
C104 C111 C112 C105 10.5(3) . . . . ?
C104 C111 C112 C113 -174.67(16) . . . . ?
C105 C106 C107 C108 -0.7(3) . . . . ?
C105 C112 C113 C108 -2.7(2) . . . . ?
C105 C112 C113 N101 174.88(15) . . . . ?
C106 C105 C112 C111 178.62(16) . . . . ?
C106 C105 C112 C113 4.4(2) . . . . ?
C106 C105 S102 S101 155.37(14) . . . . ?
C106 C107 C108 C113 2.4(3) . . . . ?
C107 C108 C113 C112 -0.8(2) . . . . ?
C107 C108 C113 N101 -177.60(17) . . . . ?
C108 C113 N101 C110 177.01(18) . . . . ?
C110 C101 C102 C103 1.4(3) . . . . ?
C110 C111 C112 C105 -173.98(16) . . . . ?
C110 C111 C112 C113 0.87(18) . . . . ?
C111 C104 S101 S102 -35.30(13) . . . . ?
C111 C110 N101 C113 0.63(18) . . . . ?
C111 C112 C113 C108 -178.01(15) . . . . ?
C111 C112 C113 N101 -0.48(18) . . . . ?
C112 C105 C106 C107 -2.7(2) . . . . ?
C112 C105 S102 S101 -36.13(13) . . . . ?
C112 C113 N101 C110 -0.09(18) . . . . ?
N101 C110 C111 C104 175.03(15) . . . . ?
N101 C110 C111 C112 -0.92(18) . . . . ?
S101 C104 C111 C110 -166.36(12) . . . . ?
S101 C104 C111 C112 8.6(2) . . . . ?
S102 C105 C106 C107 165.53(13) . . . . ?
S102 C105 C112 C111 9.5(2) . . . . ?
S102 C105 C112 C113 -164.67(13) . . . . ?

loop_
_exptl_oxdiff_crystal_face_indexfrac_h
_exptl_oxdiff_crystal_face_indexfrac_k
_exptl_oxdiff_crystal_face_indexfrac_l
_exptl_oxdiff_crystal_face_x
_exptl_oxdiff_crystal_face_y
_exptl_oxdiff_crystal_face_z
-2.0000 6.0000 4.0000 0.6901 0.8276 0.1059
-2.0000 3.0000 6.0000 0.5543 0.7296 -0.3885
-0.0000 -6.0000 2.0000 -0.3045 -0.4035 -0.7643
2.0000 0.0000 -7.0000 -0.4020 -0.5279 0.7707
2.0000 2.0000 -7.0000 -0.2896 -0.3242 0.9506
6.0000 -0.0000 0.0000 -0.8617 0.5947 -0.0448
-5.0000 0.0000 -1.0000 0.7017 -0.5993 0.1496
1.0000 4.0000 -5.0000 -0.0007 -0.0123 0.9136
5.0000 1.0000 -6.0000 -0.7602 -0.0250 0.7260
-5.0000 4.0000 1.0000 0.9594 0.0154 0.2850
-5.0000 1.0000 5.0000 0.8563 0.1249 -0.4338
3.0000 -5.0000 2.0000 -0.6792 -0.0043 -0.6968
-1.0000 -1.0000 7.0000 0.2022 0.5252 -0.8681
4.0000 2.0000 3.0000 -0.4128 0.9113 -0.1866
-4.0000 -5.0000 1.0000 0.3098 -0.8018 -0.5322
-1.0000 2.0000 -6.0000 0.1577 -0.5179 0.8608
-5.0000 -3.0000 3.0000 0.5986 -0.4899 -0.5693
5.0000 -1.0000 2.0000 -0.7415 0.6012 -0.3518
